data_7158438
loop_
_publ_author_name
'Lv, Jie'
'Li, Zhi-Hong'
'Deng, An-Jun'
'Qin, Hai-Lin'

_publ_section_title
;
 A unified total synthesis of benzo[<i>d</i>][1,3]dioxole-type
 benzylisoquinoline alkaloids of aporphines, coptisines, and
 dibenzopyrrocolines.
;
_journal_issue 3
_journal_name_full 'Organic &amp; biomolecular chemistry'
_journal_page_first 658
_journal_page_last 666
_journal_paper_doi 10.1039/d1ob02258j
_journal_volume 20
_journal_year 2022
_chemical_absolute_configuration ad
_chemical_formula_moiety 'C37 H28 N2 O9'
_chemical_formula_sum 'C37 H28 N2 O9'
_chemical_formula_weight 644.61
_space_group_crystal_system monoclinic
_space_group_IT_number 4
_space_group_name_Hall 'P 2yb'
_space_group_name_H-M_alt 'P 1 21 1'
_atom_sites_solution_hydrogens geom
_audit_creation_date 2021-03-26
_audit_creation_method
;
  Olex2 1.1
  (compiled 2011.02.15 svn.r1672, GUI svn.r3494)
;
_audit_update_record
;
2021-03-30 deposited with the CCDC.	2021-12-14 downloaded from the CCDC.
;
_cell_angle_alpha 90
_cell_angle_beta 94.8115(14)
_cell_angle_gamma 90
_cell_formula_units_Z 4
_cell_length_a 8.37408(12)
_cell_length_b 26.0423(3)
_cell_length_c 13.33213(18)
_cell_measurement_reflns_used 10525
_cell_measurement_temperature 112.65(10)
_cell_measurement_theta_max 71.0640
_cell_measurement_theta_min 3.7170
_cell_volume 2897.23(7)
_computing_cell_refinement
;
CrysAlisPro, Agilent Technologies,
Version 1.171.37.35 (release 13-08-2014 CrysAlis171 .NET)
(compiled Aug 13 2014,18:06:01)
;
_computing_data_collection
;
CrysAlisPro, Agilent Technologies,
Version 1.171.37.35 (release 13-08-2014 CrysAlis171 .NET)
(compiled Aug 13 2014,18:06:01)
;
_computing_data_reduction
;
CrysAlisPro, Agilent Technologies,
Version 1.171.37.35 (release 13-08-2014 CrysAlis171 .NET)
(compiled Aug 13 2014,18:06:01)
;
_computing_molecular_graphics
;
O. V. Dolomanov, L. J. Bourhis, R. J. Gildea, J. A. K. Howard and H. Puschmann,
OLEX2: a complete structure solution, refinement and analysis program.
J. Appl. Cryst. (2009). 42, 339-341.
;
_computing_publication_material
;
O. V. Dolomanov, L. J. Bourhis, R. J. Gildea, J. A. K. Howard and H. Puschmann,
OLEX2: a complete structure solution, refinement and analysis program.
J. Appl. Cryst. (2009). 42, 339-341.
;
_computing_structure_refinement 'SHELXL-2014/7 (Sheldrick, 2014)'
_computing_structure_solution 'A short history of SHELX (Sheldrick, 2007)/Bruker'
_diffrn_ambient_environment N~2~
_diffrn_ambient_temperature 112.65(10)
_diffrn_detector 'CCD plate'
_diffrn_detector_area_resol_mean 16.0971
_diffrn_detector_type Eos
_diffrn_measured_fraction_theta_full 0.9991
_diffrn_measured_fraction_theta_max 0.9732
_diffrn_measurement_details
;
#__ type_ start__ end____ width___ exp.time_
  1 omega   16.00   63.00   1.0000    1.0000
omega____ theta____ kappa____ phi______ frames
    -       36.7919  -77.0000  -60.0000 47

#__ type_ start__ end____ width___ exp.time_
  2 omega   58.00  109.00   1.0000    1.0000
omega____ theta____ kappa____ phi______ frames
    -       36.7919 -178.0000  -90.0000 51

#__ type_ start__ end____ width___ exp.time_
  3 omega   40.00  107.00   1.0000    2.0000
omega____ theta____ kappa____ phi______ frames
    -      108.0000  -94.0000  -60.0000 67

#__ type_ start__ end____ width___ exp.time_
  4 omega   66.00  120.00   1.0000    2.0000
omega____ theta____ kappa____ phi______ frames
    -      108.0000  -61.0000  -90.0000 54

#__ type_ start__ end____ width___ exp.time_
  5 omega   79.00  116.00   1.0000    2.0000
omega____ theta____ kappa____ phi______ frames
    -      108.0000 -111.0000 -180.0000 37

#__ type_ start__ end____ width___ exp.time_
  6 omega   64.00  110.00   1.0000    2.0000
omega____ theta____ kappa____ phi______ frames
    -      108.0000 -111.0000 -120.0000 46

#__ type_ start__ end____ width___ exp.time_
  7 omega   40.00   98.00   1.0000    2.0000
omega____ theta____ kappa____ phi______ frames
    -      108.0000  -45.0000    0.0000 58

#__ type_ start__ end____ width___ exp.time_
  8 omega   70.00   98.00   1.0000    2.0000
omega____ theta____ kappa____ phi______ frames
    -      108.0000  -45.0000   60.0000 28

#__ type_ start__ end____ width___ exp.time_
  9 omega   63.00  108.00   1.0000    2.0000
omega____ theta____ kappa____ phi______ frames
    -      108.0000  -94.0000   30.0000 45

#__ type_ start__ end____ width___ exp.time_
 10 omega   61.00   91.00   1.0000    2.0000
omega____ theta____ kappa____ phi______ frames
    -      108.0000  -30.0000   30.0000 30

#__ type_ start__ end____ width___ exp.time_
 11 omega   51.00  100.00   1.0000    2.0000
omega____ theta____ kappa____ phi______ frames
    -      108.0000  -94.0000  120.0000 49

#__ type_ start__ end____ width___ exp.time_
 12 omega   54.00   86.00   1.0000    2.0000
omega____ theta____ kappa____ phi______ frames
    -      108.0000  -30.0000  150.0000 32

#__ type_ start__ end____ width___ exp.time_
 13 omega   39.00  176.00   1.0000    2.0000
omega____ theta____ kappa____ phi______ frames
    -      108.0000    0.0000   60.0000 137

#__ type_ start__ end____ width___ exp.time_
 14 omega  103.00  154.00   1.0000    2.0000
omega____ theta____ kappa____ phi______ frames
    -      108.0000   77.0000  120.0000 51

#__ type_ start__ end____ width___ exp.time_
 15 omega   81.00  172.00   1.0000    2.0000
omega____ theta____ kappa____ phi______ frames
    -      108.0000   77.0000   90.0000 91

#__ type_ start__ end____ width___ exp.time_
 16 omega   79.00  104.00   1.0000    1.0000
omega____ theta____ kappa____ phi______ frames
    -       36.7919   57.0000   30.0000 25

#__ type_ start__ end____ width___ exp.time_
 17 omega   55.00  101.00   1.0000    1.0000
omega____ theta____ kappa____ phi______ frames
    -       36.7919   77.0000   60.0000 46

#__ type_ start__ end____ width___ exp.time_
 18 omega   45.00   72.00   1.0000    1.0000
omega____ theta____ kappa____ phi______ frames
    -       36.7919   37.0000  -30.0000 27

#__ type_ start__ end____ width___ exp.time_
 19 omega   43.00   99.00   1.0000    1.0000
omega____ theta____ kappa____ phi______ frames
    -       36.7919   57.0000  -90.0000 56

#__ type_ start__ end____ width___ exp.time_
 20 omega   35.00   97.00   1.0000    1.0000
omega____ theta____ kappa____ phi______ frames
    -       36.7919   57.0000 -180.0000 62

#__ type_ start__ end____ width___ exp.time_
 21 omega   50.00   90.00   1.0000    2.0000
omega____ theta____ kappa____ phi______ frames
    -      108.0000  -15.0000 -180.0000 40

#__ type_ start__ end____ width___ exp.time_
 22 omega   21.00   62.00   1.0000    1.0000
omega____ theta____ kappa____ phi______ frames
    -       36.7919   57.0000   30.0000 41

#__ type_ start__ end____ width___ exp.time_
 23 omega   11.00   48.00   1.0000    1.0000
omega____ theta____ kappa____ phi______ frames
    -       36.7919   77.0000   60.0000 37

#__ type_ start__ end____ width___ exp.time_
 24 omega   60.00  107.00   1.0000    1.0000
omega____ theta____ kappa____ phi______ frames
    -       36.7919  178.0000    0.0000 47

#__ type_ start__ end____ width___ exp.time_
 25 omega   74.00   99.00   1.0000    1.0000
omega____ theta____ kappa____ phi______ frames
    -       36.7919  178.0000   60.0000 25

#__ type_ start__ end____ width___ exp.time_
 26 omega   77.00  131.00   1.0000    2.0000
omega____ theta____ kappa____ phi______ frames
    -      108.0000  178.0000    0.0000 54

#__ type_ start__ end____ width___ exp.time_
 27 omega   57.00  109.00   1.0000    1.0000
omega____ theta____ kappa____ phi______ frames
    -       36.7919  178.0000 -150.0000 52

#__ type_ start__ end____ width___ exp.time_
 28 omega   43.00   95.00   1.0000    2.0000
omega____ theta____ kappa____ phi______ frames
    -      108.0000  -45.0000  120.0000 52

#__ type_ start__ end____ width___ exp.time_
 29 omega  -21.00   54.00   1.0000    1.0000
omega____ theta____ kappa____ phi______ frames
    -       36.7919  -57.0000    0.0000 75

#__ type_ start__ end____ width___ exp.time_
 30 omega  -29.00    9.00   1.0000    1.0000
omega____ theta____ kappa____ phi______ frames
    -       36.7919  -77.0000  -60.0000 38
;
_diffrn_measurement_device 'four-circle diffractometer'
_diffrn_measurement_device_type 'Xcalibur, Eos, Gemini'
_diffrn_measurement_method '\w scans'
_diffrn_orient_matrix_UB_11 0.1708276000
_diffrn_orient_matrix_UB_12 0.0020724000
_diffrn_orient_matrix_UB_13 -0.0347336000
_diffrn_orient_matrix_UB_21 -0.0320148000
_diffrn_orient_matrix_UB_22 0.0547023000
_diffrn_orient_matrix_UB_23 -0.0406982000
_diffrn_orient_matrix_UB_31 0.0623201000
_diffrn_orient_matrix_UB_32 0.0223458000
_diffrn_orient_matrix_UB_33 0.1029222000
_diffrn_radiation_monochromator graphite
_diffrn_radiation_probe x-ray
_diffrn_radiation_type 'Cu K\a'
_diffrn_radiation_wavelength 1.54184
_diffrn_reflns_av_R_equivalents 0.0342
_diffrn_reflns_av_unetI/netI 0.0457
_diffrn_reflns_Laue_measured_fraction_full 0.998
_diffrn_reflns_Laue_measured_fraction_max 0.987
_diffrn_reflns_limit_h_max 10
_diffrn_reflns_limit_h_min -10
_diffrn_reflns_limit_k_max 31
_diffrn_reflns_limit_k_min -31
_diffrn_reflns_limit_l_max 16
_diffrn_reflns_limit_l_min -10
_diffrn_reflns_number 20464
_diffrn_reflns_point_group_measured_fraction_full 0.997
_diffrn_reflns_point_group_measured_fraction_max 0.973
_diffrn_reflns_theta_full 67.684
_diffrn_reflns_theta_max 71.164
_diffrn_reflns_theta_min 3.735
_diffrn_source 'Enhance (Cu) X-ray Source'
_exptl_absorpt_coefficient_mu 0.887
_exptl_absorpt_correction_T_max 1.00000
_exptl_absorpt_correction_T_min 0.95896
_exptl_absorpt_correction_type multi-scan
_exptl_absorpt_process_details
;
CrysAlisPro, Agilent Technologies,
Version 1.171.37.35 (release 13-08-2014 CrysAlis171 .NET)
(compiled Aug 13 2014,18:06:01)
Empirical absorption correction using spherical harmonics,
 implemented in SCALE3 ABSPACK scaling algorithm.
;
_exptl_crystal_colour colorless
_exptl_crystal_density_diffrn 1.478
_exptl_crystal_description lump
_exptl_crystal_F_000 1344
_exptl_crystal_size_max 0.410
_exptl_crystal_size_mid 0.400
_exptl_crystal_size_min 0.350
_refine_diff_density_max 0.219
_refine_diff_density_min -0.212
_refine_diff_density_rms 0.046
_refine_ls_abs_structure_details
;
 Flack x determined using 4690 quotients [(I+)-(I-)]/[(I+)+(I-)]
 (Parsons, Flack and Wagner, Acta Cryst. B69 (2013) 249-259).
;
_refine_ls_abs_structure_Flack 0.07(9)
_refine_ls_extinction_method none
_refine_ls_goodness_of_fit_ref 1.022
_refine_ls_hydrogen_treatment constr
_refine_ls_matrix_type full
_refine_ls_number_parameters 865
_refine_ls_number_reflns 10928
_refine_ls_number_restraints 1
_refine_ls_restrained_S_all 1.022
_refine_ls_R_factor_all 0.0410
_refine_ls_R_factor_gt 0.0392
_refine_ls_shift/su_max 0.001
_refine_ls_shift/su_mean 0.000
_refine_ls_structure_factor_coef Fsqd
_refine_ls_weighting_details 'w=1/[\s^2^(Fo^2^)+(0.0510P)^2^+0.3623P] where P=(Fo^2^+2Fc^2^)/3'
_refine_ls_weighting_scheme calc
_refine_ls_wR_factor_gt 0.0956
_refine_ls_wR_factor_ref 0.0977
_reflns_Friedel_coverage 0.927
_reflns_Friedel_fraction_full 0.996
_reflns_Friedel_fraction_max 0.959
_reflns_number_gt 10486
_reflns_number_total 10928
_reflns_threshold_expression 'I > 2\s(I)'
_cod_data_source_file d1ob02258j2.cif
_cod_data_source_block exp_7093
_cod_depositor_comments 'Adding full bibliography for 7158438--7158439.cif.'
_cod_database_code 7158438
_reflns_odcompleteness_completeness 99.91
_reflns_odcompleteness_iscentric 1
_reflns_odcompleteness_theta 66.97
_shelx_estimated_absorpt_t_max 0.746
_shelx_estimated_absorpt_t_min 0.712
_shelx_shelxl_version_number 2014/7
_shelx_space_group_comment
;
The symmetry employed for this shelxl refinement is uniquely defined
by the following loop, which should always be used as a source of
symmetry information in preference to the above space-group names.
They are only intended as comments.
;

loop_
_space_group_symop_operation_xyz
'x, y, z'
'-x, y+1/2, -z'

loop_
_atom_site_label
_atom_site_type_symbol
_atom_site_fract_x
_atom_site_fract_y
_atom_site_fract_z
_atom_site_U_iso_or_equiv
_atom_site_adp_type
_atom_site_occupancy
_atom_site_site_symmetry_order
_atom_site_calc_flag
_atom_site_refinement_flags_posn
_atom_site_refinement_flags_adp
_atom_site_refinement_flags_occupancy
_atom_site_disorder_assembly
_atom_site_disorder_group
O3 O 1.2262(3) 0.61191(9) 1.14472(17) 0.0268(5) Uani 1 1 d . . . . .
O9 O -0.1615(3) 0.34225(9) 0.63930(17) 0.0255(5) Uani 1 1 d . . . . .
O5 O 0.7796(3) 0.64142(9) 1.36361(16) 0.0262(5) Uani 1 1 d . . . . .
O8 O 0.0445(3) 0.28698(8) 0.61097(16) 0.0237(5) Uani 1 1 d . . . . .
O2 O 1.3443(3) 0.63020(10) 0.9987(2) 0.0343(6) Uani 1 1 d . . . . .
O4 O 0.9627(3) 0.64825(8) 1.24392(16) 0.0242(5) Uani 1 1 d . . . . .
O6 O 0.5477(3) 0.20938(11) 0.54043(19) 0.0361(6) Uani 1 1 d . . . . .
O7 O 0.3383(3) 0.26685(9) 0.54014(17) 0.0272(5) Uani 1 1 d . . . . .
O1 O 0.7116(2) 0.42212(8) 0.91402(16) 0.0213(4) Uani 1 1 d . . . . .
N1 N 0.6043(3) 0.46552(10) 1.04508(18) 0.0188(5) Uani 1 1 d . . . . .
C33 C 0.1009(4) 0.32458(11) 0.6777(2) 0.0187(6) Uani 1 1 d . . . . .
C17 C 0.6589(4) 0.55965(12) 1.3007(2) 0.0212(6) Uani 1 1 d . . . . .
H17 H 0.5905 0.5561 1.3517 0.025 Uiso 1 1 calc R U . . .
C28 C 0.6479(4) 0.22180(13) 0.7177(3) 0.0289(7) Uani 1 1 d . . . . .
H28 H 0.7301 0.1978 0.7174 0.035 Uiso 1 1 calc R U . . .
C26 C 0.5005(3) 0.28681(11) 0.8042(2) 0.0174(6) Uani 1 1 d . . . . .
C23 C 0.2713(4) 0.37090(11) 0.7969(2) 0.0170(6) Uani 1 1 d . . . . .
C1 C 0.5947(3) 0.43255(11) 0.9598(2) 0.0175(6) Uani 1 1 d . . . . .
C4 C 0.6596(4) 0.52358(12) 1.2221(2) 0.0190(6) Uani 1 1 d . . . . .
C32 C 0.2523(4) 0.32909(11) 0.7272(2) 0.0163(5) Uani 1 1 d . . . . .
C34 C -0.0237(3) 0.35753(12) 0.6959(2) 0.0193(6) Uani 1 1 d . . . . .
C24 C 0.4364(3) 0.37538(11) 0.8520(2) 0.0168(5) Uani 1 1 d . . . . .
H24 H 0.5115 0.3850 0.8026 0.020 Uiso 1 1 calc R U . . .
C13 C 0.9716(4) 0.57741(11) 1.0613(2) 0.0183(6) Uani 1 1 d . . . . .
N2 N 0.4460(3) 0.41473(10) 0.93107(18) 0.0186(5) Uani 1 1 d . . . . .
C35 C -0.0073(4) 0.39625(12) 0.7644(2) 0.0211(6) Uani 1 1 d . . . . .
H35 H -0.0935 0.4170 0.7777 0.025 Uiso 1 1 calc R U . . .
C25 C 0.4849(4) 0.32198(11) 0.8928(2) 0.0186(6) Uani 1 1 d . . . . .
H25A H 0.5860 0.3240 0.9338 0.022 Uiso 1 1 calc R U . . .
H25B H 0.4041 0.3089 0.9343 0.022 Uiso 1 1 calc R U . . .
C14 C 0.8754(3) 0.57035(11) 1.1482(2) 0.0173(6) Uani 1 1 d . . . . .
C7 C 0.7408(4) 0.53564(11) 0.9616(2) 0.0195(6) Uani 1 1 d . . . . .
H7A H 0.7224 0.5171 0.8986 0.023 Uiso 1 1 calc R U . . .
H7B H 0.6536 0.5598 0.9666 0.023 Uiso 1 1 calc R U . . .
C30 C 0.4167(4) 0.26476(12) 0.6348(2) 0.0201(6) Uani 1 1 d . . . . .
C16 C 0.7631(4) 0.60022(12) 1.2992(2) 0.0205(6) Uani 1 1 d . . . . .
C5 C 0.7611(3) 0.52987(11) 1.1462(2) 0.0161(5) Uani 1 1 d . . . . .
C29 C 0.5426(4) 0.23021(12) 0.6351(3) 0.0253(7) Uani 1 1 d . . . . .
C31 C 0.3878(3) 0.29329(11) 0.7190(2) 0.0172(6) Uani 1 1 d . . . . .
C27 C 0.6242(4) 0.25154(12) 0.8030(3) 0.0243(7) Uani 1 1 d . . . . .
H27 H 0.6938 0.2474 0.8606 0.029 Uiso 1 1 calc R U . . .
C9 C 0.9707(4) 0.57494(13) 0.8781(2) 0.0253(7) Uani 1 1 d . . . . .
H9 H 0.9184 0.5665 0.8159 0.030 Uiso 1 1 calc R U . . .
C12 C 1.1239(4) 0.59805(12) 1.0629(2) 0.0226(6) Uani 1 1 d . . . . .
C15 C 0.8720(4) 0.60467(12) 1.2267(2) 0.0187(6) Uani 1 1 d . . . . .
C22 C 0.1457(4) 0.40367(11) 0.8145(2) 0.0189(6) Uani 1 1 d . . . . .
C10 C 1.1215(4) 0.59851(14) 0.8812(3) 0.0302(7) Uani 1 1 d . . . . .
H10 H 1.1689 0.6070 0.8228 0.036 Uiso 1 1 calc R U . . .
C18 C 1.3772(4) 0.61912(15) 1.1033(3) 0.0324(8) Uani 1 1 d . . . . .
H18A H 1.4354 0.6473 1.1368 0.039 Uiso 1 1 calc R U . . .
H18B H 1.4419 0.5883 1.1121 0.039 Uiso 1 1 calc R U . . .
C36 C 0.4019(4) 0.22512(14) 0.4861(2) 0.0278(7) Uani 1 1 d . . . . .
H36A H 0.3262 0.1968 0.4807 0.033 Uiso 1 1 calc R U . . .
H36B H 0.4221 0.2360 0.4187 0.033 Uiso 1 1 calc R U . . .
C20 C 0.2987(4) 0.43094(12) 0.9738(2) 0.0216(6) Uani 1 1 d . . . . .
H20A H 0.3215 0.4598 1.0186 0.026 Uiso 1 1 calc R U . . .
H20B H 0.2583 0.4030 1.0127 0.026 Uiso 1 1 calc R U . . .
C8 C 0.8976(4) 0.56383(11) 0.9647(2) 0.0192(6) Uani 1 1 d . . . . .
C19 C 0.8773(5) 0.67701(13) 1.3141(3) 0.0292(7) Uani 1 1 d . . . . .
H19A H 0.9521 0.6939 1.3629 0.035 Uiso 1 1 calc R U . . .
H19B H 0.8110 0.7030 1.2791 0.035 Uiso 1 1 calc R U . . .
C3 C 0.5440(4) 0.47886(13) 1.2193(2) 0.0245(6) Uani 1 1 d . . . . .
H3A H 0.4358 0.4912 1.2024 0.029 Uiso 1 1 calc R U . . .
H3B H 0.5477 0.4630 1.2852 0.029 Uiso 1 1 calc R U . . .
C21 C 0.1725(4) 0.44624(12) 0.8906(2) 0.0238(6) Uani 1 1 d . . . . .
H21A H 0.0727 0.4539 0.9194 0.029 Uiso 1 1 calc R U . . .
H21B H 0.2070 0.4770 0.8574 0.029 Uiso 1 1 calc R U . . .
C37 C -0.1040(4) 0.30711(14) 0.5676(3) 0.0286(7) Uani 1 1 d . . . . .
H37A H -0.1807 0.2796 0.5535 0.034 Uiso 1 1 calc R U . . .
H37B H -0.0884 0.3248 0.5051 0.034 Uiso 1 1 calc R U . . .
C11 C 1.1953(4) 0.60836(12) 0.9748(3) 0.0258(7) Uani 1 1 d . . . . .
C6 C 0.7482(3) 0.49791(11) 1.0506(2) 0.0177(6) Uani 1 1 d . . . . .
H6 H 0.8435 0.4762 1.0491 0.021 Uiso 1 1 calc R U . . .
C2 C 0.5863(4) 0.43920(12) 1.1419(2) 0.0221(6) Uani 1 1 d . . . . .
H2A H 0.6856 0.4221 1.1649 0.027 Uiso 1 1 calc R U . . .
H2B H 0.5023 0.4135 1.1333 0.027 Uiso 1 1 calc R U . . .
O10 O -0.0723(3) 0.41858(9) 0.38598(17) 0.0276(5) Uani 1 1 d . . . . .
O16 O -0.4426(3) 0.62684(9) 0.64688(18) 0.0288(5) Uani 1 1 d . . . . .
O13 O 0.5324(3) 0.26297(10) 0.10938(18) 0.0337(6) Uani 1 1 d . . . . .
O17 O -0.1477(3) 0.66593(9) 0.68567(17) 0.0284(5) Uani 1 1 d . . . . .
N3 N 0.2041(3) 0.40989(10) 0.38454(19) 0.0216(5) Uani 1 1 d . . . . .
O18 O 0.0617(3) 0.71065(10) 0.6246(2) 0.0381(6) Uani 1 1 d . . . . .
O12 O 0.2404(3) 0.22237(9) 0.05932(19) 0.0359(6) Uani 1 1 d . . . . .
C64 C -0.3563(4) 0.47192(12) 0.6581(2) 0.0224(6) Uani 1 1 d . . . . .
H64 H -0.3445 0.4364 0.6582 0.027 Uiso 1 1 calc R U . . .
C38 C 0.0624(4) 0.43638(12) 0.4043(2) 0.0209(6) Uani 1 1 d . . . . .
C51 C 0.3434(4) 0.31105(12) 0.2087(2) 0.0201(6) Uani 1 1 d . . . . .
O14 O 0.7601(3) 0.27946(13) 0.2151(2) 0.0430(7) Uani 1 1 d . . . . .
O15 O -0.6314(3) 0.57639(11) 0.7142(2) 0.0360(6) Uani 1 1 d . . . . .
C46 C -0.0263(4) 0.35429(13) 0.0507(2) 0.0238(6) Uani 1 1 d . . . . .
H46 H -0.0949 0.3824 0.0487 0.029 Uiso 1 1 calc R U . . .
C52 C 0.4909(4) 0.29029(13) 0.1918(2) 0.0251(7) Uani 1 1 d . . . . .
C66 C -0.5053(4) 0.54617(14) 0.6900(2) 0.0258(7) Uani 1 1 d . . . . .
C68 C -0.2503(4) 0.55662(12) 0.6196(2) 0.0188(6) Uani 1 1 d . . . . .
C42 C 0.3391(4) 0.34228(11) 0.2960(2) 0.0193(6) Uani 1 1 d . . . . .
N4 N 0.0897(3) 0.48369(10) 0.44540(19) 0.0210(5) Uani 1 1 d . . . . .
C44 C 0.1167(4) 0.39165(12) 0.2081(2) 0.0194(6) Uani 1 1 d . . . . .
H44A H 0.0153 0.4087 0.2154 0.023 Uiso 1 1 calc R U . . .
H44B H 0.1918 0.4171 0.1872 0.023 Uiso 1 1 calc R U . . .
C62 C -0.0902(4) 0.47922(11) 0.5824(2) 0.0197(6) Uani 1 1 d . . . . .
H62A H -0.1099 0.4434 0.5656 0.024 Uiso 1 1 calc R U . . .
H62B H -0.0014 0.4809 0.6340 0.024 Uiso 1 1 calc R U . . .
C45 C 0.0937(4) 0.35029(12) 0.1290(2) 0.0188(6) Uani 1 1 d . . . . .
C41 C 0.4766(4) 0.35104(12) 0.3599(2) 0.0245(6) Uani 1 1 d . . . . .
C49 C 0.1695(4) 0.26986(12) 0.0640(2) 0.0242(6) Uani 1 1 d . . . . .
C57 C 0.2448(4) 0.50966(12) 0.4489(2) 0.0234(6) Uani 1 1 d . . . . .
H57A H 0.3146 0.4919 0.4059 0.028 Uiso 1 1 calc R U . . .
H57B H 0.2950 0.5092 0.5171 0.028 Uiso 1 1 calc R U . . .
O11 O 0.0473(4) 0.23172(10) -0.0736(2) 0.0415(7) Uani 1 1 d . . . . .
C61 C -0.0472(3) 0.50855(11) 0.4886(2) 0.0187(6) Uani 1 1 d . . . . .
H61 H -0.1396 0.5074 0.4385 0.022 Uiso 1 1 calc R U . . .
C70 C -0.0778(4) 0.63656(12) 0.6155(2) 0.0220(6) Uani 1 1 d . . . . .
C43 C 0.1808(4) 0.36856(11) 0.3098(2) 0.0203(6) Uani 1 1 d . . . . .
H43 H 0.1040 0.3434 0.3320 0.024 Uiso 1 1 calc R U . . .
C69 C -0.1175(4) 0.58693(12) 0.5846(2) 0.0189(6) Uani 1 1 d . . . . .
C53 C 0.6280(4) 0.30039(14) 0.2549(2) 0.0289(7) Uani 1 1 d . . . . .
C50 C 0.2021(4) 0.30825(12) 0.1352(2) 0.0194(6) Uani 1 1 d . . . . .
C63 C -0.2376(4) 0.50240(12) 0.6219(2) 0.0198(6) Uani 1 1 d . . . . .
C59 C 0.1116(4) 0.59173(12) 0.4812(2) 0.0221(6) Uani 1 1 d . . . . .
C67 C -0.3898(4) 0.57671(12) 0.6521(2) 0.0224(6) Uani 1 1 d . . . . .
C74 C 0.1436(4) 0.64240(13) 0.5125(2) 0.0263(7) Uani 1 1 d . . . . .
H74 H 0.2267 0.6612 0.4883 0.032 Uiso 1 1 calc R U . . .
C60 C -0.0144(4) 0.56412(12) 0.5168(2) 0.0190(6) Uani 1 1 d . . . . .
C65 C -0.4933(4) 0.49355(14) 0.6943(2) 0.0271(7) Uani 1 1 d . . . . .
H65 H -0.5719 0.4734 0.7200 0.033 Uiso 1 1 calc R U . . .
C55 C 0.1826(6) 0.20308(16) -0.0357(3) 0.0487(11) Uani 1 1 d . . . . .
H55A H 0.1535 0.1672 -0.0296 0.058 Uiso 1 1 calc R U . . .
H55B H 0.2659 0.2054 -0.0819 0.058 Uiso 1 1 calc R U . . .
C48 C 0.0511(4) 0.27492(14) -0.0144(2) 0.0280(7) Uani 1 1 d . . . . .
C58 C 0.2202(4) 0.56489(13) 0.4133(3) 0.0270(7) Uani 1 1 d . . . . .
H58A H 0.3226 0.5825 0.4154 0.032 Uiso 1 1 calc R U . . .
H58B H 0.1725 0.5654 0.3445 0.032 Uiso 1 1 calc R U . . .
C56 C 0.6947(4) 0.24890(14) 0.1327(3) 0.0324(8) Uani 1 1 d . . . . .
H56A H 0.7550 0.2544 0.0746 0.039 Uiso 1 1 calc R U . . .
H56B H 0.7016 0.2128 0.1505 0.039 Uiso 1 1 calc R U . . .
C39 C 0.2987(4) 0.39218(13) 0.4771(2) 0.0272(7) Uani 1 1 d . . . . .
H39A H 0.2534 0.3606 0.5009 0.033 Uiso 1 1 calc R U . . .
H39B H 0.2955 0.4179 0.5295 0.033 Uiso 1 1 calc R U . . .
C71 C 0.0482(4) 0.66287(13) 0.5796(3) 0.0263(7) Uani 1 1 d . . . . .
C54 C 0.6252(4) 0.33059(14) 0.3389(3) 0.0305(7) Uani 1 1 d . . . . .
H54 H 0.7180 0.3373 0.3802 0.037 Uiso 1 1 calc R U . . .
C47 C -0.0466(4) 0.31702(14) -0.0253(2) 0.0280(7) Uani 1 1 d . . . . .
H47 H -0.1222 0.3207 -0.0801 0.034 Uiso 1 1 calc R U . . .
C72 C -0.5663(4) 0.62767(15) 0.7139(3) 0.0350(8) Uani 1 1 d . . . . .
H72A H -0.6488 0.6521 0.6910 0.042 Uiso 1 1 calc R U . . .
H72B H -0.5232 0.6373 0.7810 0.042 Uiso 1 1 calc R U . . .
C73 C -0.0521(5) 0.71066(15) 0.6977(3) 0.0386(9) Uani 1 1 d . . . . .
H73A H 0.0027 0.7114 0.7647 0.046 Uiso 1 1 calc R U . . .
H73B H -0.1194 0.7410 0.6895 0.046 Uiso 1 1 calc R U . . .
C40 C 0.4698(4) 0.38318(13) 0.4538(2) 0.0284(7) Uani 1 1 d . . . . .
H40A H 0.5275 0.3658 0.5102 0.034 Uiso 1 1 calc R U . . .
H40B H 0.5217 0.4159 0.4446 0.034 Uiso 1 1 calc R U . . .

loop_
_atom_site_aniso_label
_atom_site_aniso_U_11
_atom_site_aniso_U_22
_atom_site_aniso_U_33
_atom_site_aniso_U_23
_atom_site_aniso_U_13
_atom_site_aniso_U_12
O3 0.0204(11) 0.0300(12) 0.0296(12) 0.0016(9) -0.0010(9) -0.0041(9)
O9 0.0191(10) 0.0269(12) 0.0298(11) 0.0034(9) -0.0029(9) 0.0045(9)
O5 0.0354(13) 0.0230(11) 0.0204(10) -0.0055(9) 0.0044(9) 0.0034(10)
O8 0.0228(11) 0.0190(11) 0.0280(11) -0.0019(9) -0.0060(9) 0.0027(9)
O2 0.0251(12) 0.0378(14) 0.0410(14) 0.0050(11) 0.0085(11) -0.0068(10)
O4 0.0317(12) 0.0174(11) 0.0233(10) -0.0031(8) 0.0016(9) -0.0025(9)
O6 0.0337(14) 0.0392(15) 0.0347(13) -0.0145(11) -0.0013(11) 0.0145(11)
O7 0.0307(12) 0.0275(12) 0.0224(10) -0.0085(9) -0.0032(9) 0.0092(9)
O1 0.0188(10) 0.0213(11) 0.0242(10) -0.0045(8) 0.0037(8) 0.0001(8)
N1 0.0222(13) 0.0182(12) 0.0162(11) -0.0009(9) 0.0036(9) -0.0042(10)
C33 0.0210(14) 0.0170(14) 0.0179(13) 0.0048(11) 0.0009(11) -0.0009(11)
C17 0.0201(14) 0.0278(16) 0.0158(13) 0.0016(11) 0.0025(11) 0.0040(12)
C28 0.0236(16) 0.0235(16) 0.0387(18) -0.0047(14) -0.0018(14) 0.0102(13)
C26 0.0155(13) 0.0129(13) 0.0238(14) 0.0022(11) 0.0023(11) -0.0014(11)
C23 0.0210(14) 0.0141(13) 0.0162(13) 0.0034(10) 0.0039(11) -0.0002(11)
C1 0.0217(14) 0.0138(13) 0.0172(13) 0.0033(10) 0.0032(11) 0.0007(11)
C4 0.0214(15) 0.0205(14) 0.0151(13) 0.0038(11) 0.0021(11) 0.0024(11)
C32 0.0180(13) 0.0138(13) 0.0174(13) 0.0034(10) 0.0026(11) 0.0016(11)
C34 0.0160(13) 0.0204(14) 0.0214(14) 0.0064(11) 0.0016(11) 0.0017(11)
C24 0.0184(14) 0.0158(13) 0.0168(13) -0.0008(11) 0.0054(11) -0.0006(11)
C13 0.0214(15) 0.0121(13) 0.0216(14) 0.0014(11) 0.0028(12) 0.0030(11)
N2 0.0187(12) 0.0183(12) 0.0196(12) -0.0037(10) 0.0056(10) -0.0007(10)
C35 0.0206(15) 0.0226(15) 0.0211(14) 0.0062(12) 0.0075(11) 0.0068(12)
C25 0.0163(13) 0.0182(14) 0.0209(14) 0.0011(11) -0.0003(11) -0.0012(11)
C14 0.0182(14) 0.0166(13) 0.0166(13) 0.0017(11) -0.0012(11) 0.0039(11)
C7 0.0247(15) 0.0199(15) 0.0142(13) 0.0000(11) 0.0033(11) -0.0025(12)
C30 0.0178(14) 0.0183(14) 0.0238(15) -0.0011(11) -0.0014(12) 0.0001(11)
C16 0.0260(15) 0.0216(14) 0.0134(12) -0.0023(11) -0.0017(11) 0.0060(12)
C5 0.0174(13) 0.0152(13) 0.0158(13) 0.0025(10) 0.0014(10) 0.0034(10)
C29 0.0247(16) 0.0203(15) 0.0314(17) -0.0077(13) 0.0047(13) 0.0031(12)
C31 0.0155(14) 0.0133(13) 0.0230(14) 0.0000(11) 0.0020(11) -0.0012(11)
C27 0.0205(15) 0.0208(15) 0.0303(16) 0.0005(13) -0.0058(13) 0.0026(12)
C9 0.0328(17) 0.0244(16) 0.0194(14) -0.0006(12) 0.0067(13) -0.0035(13)
C12 0.0244(15) 0.0167(14) 0.0268(15) 0.0028(12) 0.0023(12) 0.0025(12)
C15 0.0204(14) 0.0170(14) 0.0180(13) 0.0037(11) -0.0016(11) 0.0010(11)
C22 0.0214(15) 0.0188(14) 0.0174(13) 0.0045(11) 0.0063(11) 0.0027(11)
C10 0.0359(19) 0.0303(17) 0.0266(16) 0.0026(14) 0.0149(14) -0.0039(15)
C18 0.0195(16) 0.0334(18) 0.044(2) 0.0027(15) 0.0030(14) -0.0028(14)
C36 0.0303(17) 0.0291(17) 0.0241(15) -0.0076(13) 0.0028(13) 0.0080(14)
C20 0.0209(15) 0.0264(15) 0.0187(14) -0.0058(12) 0.0086(11) -0.0025(12)
C8 0.0248(15) 0.0152(13) 0.0182(14) 0.0016(11) 0.0049(12) 0.0020(11)
C19 0.042(2) 0.0195(16) 0.0266(16) -0.0039(12) 0.0027(14) 0.0039(14)
C3 0.0285(16) 0.0278(16) 0.0180(14) -0.0002(12) 0.0068(12) -0.0049(13)
C21 0.0218(15) 0.0241(16) 0.0268(15) -0.0027(13) 0.0092(12) 0.0030(12)
C37 0.0234(16) 0.0298(17) 0.0307(17) -0.0013(13) -0.0085(13) 0.0027(13)
C11 0.0234(16) 0.0215(16) 0.0334(17) 0.0028(13) 0.0082(13) 0.0002(12)
C6 0.0199(14) 0.0151(13) 0.0184(13) 0.0017(11) 0.0034(11) -0.0006(11)
C2 0.0271(16) 0.0201(15) 0.0198(14) 0.0010(12) 0.0062(12) -0.0046(12)
O10 0.0271(12) 0.0266(12) 0.0300(12) -0.0072(9) 0.0080(9) -0.0041(10)
O16 0.0277(12) 0.0277(12) 0.0324(12) 0.0024(10) 0.0107(10) 0.0073(10)
O13 0.0352(14) 0.0424(15) 0.0240(11) 0.0006(10) 0.0052(10) 0.0180(11)
O17 0.0354(13) 0.0226(11) 0.0280(11) -0.0085(9) 0.0078(10) -0.0017(10)
N3 0.0255(14) 0.0212(13) 0.0181(12) -0.0009(10) 0.0016(10) 0.0021(10)
O18 0.0472(16) 0.0231(13) 0.0454(15) -0.0124(11) 0.0129(12) -0.0109(11)
O12 0.0515(16) 0.0216(12) 0.0347(13) -0.0084(10) 0.0037(12) 0.0011(11)
C64 0.0247(16) 0.0252(16) 0.0173(14) 0.0037(11) 0.0017(12) -0.0025(13)
C38 0.0264(16) 0.0221(15) 0.0148(13) 0.0000(11) 0.0046(11) 0.0002(12)
C51 0.0241(15) 0.0157(13) 0.0210(14) 0.0047(11) 0.0042(11) 0.0019(11)
O14 0.0269(13) 0.068(2) 0.0341(14) 0.0022(13) 0.0028(11) 0.0214(13)
O15 0.0272(13) 0.0395(15) 0.0435(14) 0.0014(12) 0.0154(11) 0.0048(11)
C46 0.0214(15) 0.0243(16) 0.0259(15) 0.0019(12) 0.0033(12) -0.0029(12)
C52 0.0320(17) 0.0243(15) 0.0197(14) 0.0071(12) 0.0059(12) 0.0062(13)
C66 0.0184(15) 0.0373(19) 0.0227(15) 0.0016(13) 0.0069(12) 0.0024(13)
C68 0.0198(14) 0.0234(15) 0.0130(13) 0.0001(11) 0.0010(11) -0.0024(12)
C42 0.0226(15) 0.0184(14) 0.0172(13) 0.0042(11) 0.0031(11) -0.0004(12)
N4 0.0227(13) 0.0194(13) 0.0216(12) 0.0001(10) 0.0068(10) 0.0010(10)
C44 0.0199(14) 0.0190(14) 0.0194(14) 0.0016(11) 0.0017(11) 0.0027(11)
C62 0.0249(15) 0.0157(14) 0.0189(14) 0.0023(11) 0.0040(11) 0.0003(12)
C45 0.0188(14) 0.0204(14) 0.0179(13) 0.0008(11) 0.0049(11) -0.0042(11)
C41 0.0294(17) 0.0216(15) 0.0222(15) 0.0062(12) -0.0005(12) 0.0010(13)
C49 0.0280(17) 0.0200(15) 0.0254(15) 0.0007(12) 0.0076(13) -0.0039(12)
C57 0.0190(15) 0.0238(16) 0.0278(16) -0.0010(12) 0.0045(12) -0.0007(12)
O11 0.0557(18) 0.0306(14) 0.0371(14) -0.0129(11) -0.0035(13) -0.0083(12)
C61 0.0174(14) 0.0199(15) 0.0189(14) 0.0017(11) 0.0027(11) 0.0012(11)
C70 0.0216(15) 0.0227(15) 0.0214(14) 0.0025(12) 0.0004(12) 0.0029(12)
C43 0.0260(16) 0.0173(14) 0.0177(14) 0.0002(11) 0.0023(11) -0.0004(12)
C69 0.0187(14) 0.0213(15) 0.0164(13) 0.0027(11) 0.0002(11) 0.0020(11)
C53 0.0237(16) 0.0387(19) 0.0246(16) 0.0125(14) 0.0035(13) 0.0104(14)
C50 0.0208(15) 0.0204(14) 0.0179(13) 0.0000(11) 0.0064(11) -0.0039(11)
C63 0.0220(15) 0.0234(15) 0.0140(13) 0.0003(11) 0.0012(11) -0.0020(12)
C59 0.0224(15) 0.0218(15) 0.0223(14) 0.0042(12) 0.0035(12) -0.0004(12)
C67 0.0235(15) 0.0244(16) 0.0192(14) 0.0006(12) 0.0016(12) -0.0002(12)
C74 0.0268(16) 0.0212(15) 0.0315(16) 0.0023(13) 0.0058(13) -0.0054(13)
C60 0.0193(14) 0.0197(15) 0.0180(13) 0.0028(11) 0.0017(11) 0.0003(11)
C65 0.0233(16) 0.0348(18) 0.0243(15) 0.0073(13) 0.0080(13) -0.0043(14)
C55 0.066(3) 0.030(2) 0.049(2) -0.0210(18) -0.004(2) -0.002(2)
C48 0.0314(18) 0.0290(17) 0.0241(15) -0.0068(13) 0.0054(13) -0.0132(14)
C58 0.0255(16) 0.0246(17) 0.0324(17) 0.0007(13) 0.0117(13) -0.0042(13)
C56 0.0326(19) 0.0304(18) 0.0364(19) 0.0067(15) 0.0157(15) 0.0107(15)
C39 0.042(2) 0.0209(15) 0.0181(14) -0.0005(12) -0.0011(13) 0.0049(14)
C71 0.0298(17) 0.0183(15) 0.0304(16) -0.0005(12) -0.0001(13) -0.0030(13)
C54 0.0243(17) 0.0395(19) 0.0265(16) 0.0074(14) -0.0047(13) 0.0050(14)
C47 0.0241(16) 0.0359(19) 0.0234(15) 0.0001(14) -0.0013(12) -0.0094(14)
C72 0.0310(19) 0.038(2) 0.0377(19) -0.0014(16) 0.0135(15) 0.0089(15)
C73 0.035(2) 0.032(2) 0.049(2) -0.0213(17) 0.0059(16) -0.0071(16)
C40 0.0371(19) 0.0251(16) 0.0213(15) 0.0006(12) -0.0067(13) 0.0013(14)

loop_
_atom_type_symbol
_atom_type_description
_atom_type_scat_dispersion_real
_atom_type_scat_dispersion_imag
_atom_type_scat_source
C C 0.0181 0.0091 'International Tables Vol C Tables 4.2.6.8 and 6.1.1.4'
H H 0.0000 0.0000 'International Tables Vol C Tables 4.2.6.8 and 6.1.1.4'
N N 0.0311 0.0180 'International Tables Vol C Tables 4.2.6.8 and 6.1.1.4'
O O 0.0492 0.0322 'International Tables Vol C Tables 4.2.6.8 and 6.1.1.4'

loop_
_geom_angle_atom_site_label_1
_geom_angle_atom_site_label_2
_geom_angle_atom_site_label_3
_geom_angle
_geom_angle_site_symmetry_1
_geom_angle_site_symmetry_3
_geom_angle_publ_flag
C12 O3 C18 103.8(3) . . ?
C34 O9 C37 103.7(2) . . ?
C16 O5 C19 104.4(2) . . ?
C33 O8 C37 103.9(2) . . ?
C11 O2 C18 103.8(3) . . ?
C15 O4 C19 104.0(2) . . ?
C29 O6 C36 105.1(2) . . ?
C30 O7 C36 105.2(2) . . ?
C1 N1 C6 112.2(2) . . ?
C1 N1 C2 114.5(2) . . ?
C6 N1 C2 111.4(2) . . ?
O8 C33 C32 128.2(3) . . ?
O8 C33 C34 109.3(3) . . ?
C32 C33 C34 122.4(3) . . ?
C4 C17 H17 121.2 . . ?
C16 C17 H17 121.2 . . ?
C16 C17 C4 117.5(3) . . ?
C29 C28 H28 122.0 . . ?
C29 C28 C27 116.0(3) . . ?
C27 C28 H28 122.0 . . ?
C31 C26 C25 117.2(2) . . ?
C27 C26 C25 121.7(3) . . ?
C27 C26 C31 121.1(3) . . ?
C32 C23 C24 114.9(3) . . ?
C22 C23 C32 122.1(3) . . ?
C22 C23 C24 123.0(3) . . ?
O1 C1 N1 122.5(3) . . ?
O1 C1 N2 122.5(3) . . ?
N2 C1 N1 115.0(3) . . ?
C17 C4 C3 119.4(3) . . ?
C5 C4 C17 120.4(3) . . ?
C5 C4 C3 120.2(3) . . ?
C33 C32 C23 114.9(3) . . ?
C33 C32 C31 126.0(3) . . ?
C23 C32 C31 118.9(3) . . ?
O9 C34 C33 109.3(3) . . ?
C35 C34 O9 127.8(3) . . ?
C35 C34 C33 122.8(3) . . ?
C23 C24 H24 107.7 . . ?
C23 C24 C25 107.8(2) . . ?
N2 C24 C23 113.3(2) . . ?
N2 C24 H24 107.7 . . ?
N2 C24 C25 112.3(2) . . ?
C25 C24 H24 107.7 . . ?
C12 C13 C14 126.8(3) . . ?
C12 C13 C8 116.2(3) . . ?
C8 C13 C14 117.0(3) . . ?
C1 N2 C24 115.9(2) . . ?
C1 N2 C20 125.2(2) . . ?
C20 N2 C24 118.9(2) . . ?
C34 C35 H35 121.4 . . ?
C34 C35 C22 117.2(3) . . ?
C22 C35 H35 121.4 . . ?
C26 C25 C24 108.0(2) . . ?
C26 C25 H25A 110.1 . . ?
C26 C25 H25B 110.1 . . ?
C24 C25 H25A 110.1 . . ?
C24 C25 H25B 110.1 . . ?
H25A C25 H25B 108.4 . . ?
C5 C14 C13 119.2(3) . . ?
C15 C14 C13 124.2(3) . . ?
C15 C14 C5 116.0(3) . . ?
H7A C7 H7B 108.4 . . ?
C8 C7 H7A 110.1 . . ?
C8 C7 H7B 110.1 . . ?
C8 C7 C6 108.2(2) . . ?
C6 C7 H7A 110.1 . . ?
C6 C7 H7B 110.1 . . ?
O7 C30 C29 109.4(3) . . ?
O7 C30 C31 128.4(3) . . ?
C31 C30 C29 122.1(3) . . ?
O5 C16 C15 109.4(3) . . ?
C17 C16 O5 128.6(3) . . ?
C17 C16 C15 122.0(3) . . ?
C4 C5 C14 121.8(3) . . ?
C4 C5 C6 123.0(3) . . ?
C14 C5 C6 115.0(2) . . ?
O6 C29 C30 109.6(3) . . ?
C28 C29 O6 127.3(3) . . ?
C28 C29 C30 123.0(3) . . ?
C26 C31 C32 118.5(3) . . ?
C30 C31 C26 115.7(3) . . ?
C30 C31 C32 125.8(3) . . ?
C28 C27 H27 119.0 . . ?
C26 C27 C28 122.1(3) . . ?
C26 C27 H27 119.0 . . ?
C10 C9 H9 119.1 . . ?
C8 C9 H9 119.1 . . ?
C8 C9 C10 121.8(3) . . ?
O3 C12 C13 128.8(3) . . ?
O3 C12 C11 109.6(3) . . ?
C13 C12 C11 121.6(3) . . ?
O4 C15 C14 128.0(3) . . ?
O4 C15 C16 109.8(3) . . ?
C14 C15 C16 122.1(3) . . ?
C23 C22 C35 120.5(3) . . ?
C23 C22 C21 119.5(3) . . ?
C35 C22 C21 119.9(3) . . ?
C9 C10 H10 121.7 . . ?
C11 C10 C9 116.5(3) . . ?
C11 C10 H10 121.7 . . ?
O3 C18 H18A 110.2 . . ?
O3 C18 H18B 110.2 . . ?
O2 C18 O3 107.4(3) . . ?
O2 C18 H18A 110.2 . . ?
O2 C18 H18B 110.2 . . ?
H18A C18 H18B 108.5 . . ?
O6 C36 O7 107.5(2) . . ?
O6 C36 H36A 110.2 . . ?
O6 C36 H36B 110.2 . . ?
O7 C36 H36A 110.2 . . ?
O7 C36 H36B 110.2 . . ?
H36A C36 H36B 108.5 . . ?
N2 C20 H20A 109.6 . . ?
N2 C20 H20B 109.6 . . ?
N2 C20 C21 110.4(2) . . ?
H20A C20 H20B 108.1 . . ?
C21 C20 H20A 109.6 . . ?
C21 C20 H20B 109.6 . . ?
C13 C8 C7 117.3(3) . . ?
C9 C8 C13 120.9(3) . . ?
C9 C8 C7 121.8(3) . . ?
O5 C19 O4 107.3(2) . . ?
O5 C19 H19A 110.3 . . ?
O5 C19 H19B 110.3 . . ?
O4 C19 H19A 110.3 . . ?
O4 C19 H19B 110.3 . . ?
H19A C19 H19B 108.5 . . ?
C4 C3 H3A 109.5 . . ?
C4 C3 H3B 109.5 . . ?
C4 C3 C2 110.8(3) . . ?
H3A C3 H3B 108.1 . . ?
C2 C3 H3A 109.5 . . ?
C2 C3 H3B 109.5 . . ?
C22 C21 C20 110.7(3) . . ?
C22 C21 H21A 109.5 . . ?
C22 C21 H21B 109.5 . . ?
C20 C21 H21A 109.5 . . ?
C20 C21 H21B 109.5 . . ?
H21A C21 H21B 108.1 . . ?
O9 C37 H37A 110.3 . . ?
O9 C37 H37B 110.3 . . ?
O8 C37 O9 107.1(2) . . ?
O8 C37 H37A 110.3 . . ?
O8 C37 H37B 110.3 . . ?
H37A C37 H37B 108.6 . . ?
O2 C11 C12 109.2(3) . . ?
C10 C11 O2 128.0(3) . . ?
C10 C11 C12 122.8(3) . . ?
N1 C6 C7 110.4(2) . . ?
N1 C6 C5 110.9(2) . . ?
N1 C6 H6 109.5 . . ?
C7 C6 H6 109.5 . . ?
C5 C6 C7 107.0(2) . . ?
C5 C6 H6 109.5 . . ?
N1 C2 C3 108.9(3) . . ?
N1 C2 H2A 109.9 . . ?
N1 C2 H2B 109.9 . . ?
C3 C2 H2A 109.9 . . ?
C3 C2 H2B 109.9 . . ?
H2A C2 H2B 108.3 . . ?
C67 O16 C72 103.3(3) . . ?
C52 O13 C56 105.1(3) . . ?
C70 O17 C73 105.4(3) . . ?
C38 N3 C43 114.7(2) . . ?
C38 N3 C39 113.2(2) . . ?
C43 N3 C39 111.6(2) . . ?
C71 O18 C73 105.2(3) . . ?
C49 O12 C55 104.2(3) . . ?
C63 C64 H64 119.3 . . ?
C63 C64 C65 121.4(3) . . ?
C65 C64 H64 119.3 . . ?
O10 C38 N3 123.4(3) . . ?
O10 C38 N4 122.9(3) . . ?
N4 C38 N3 113.7(3) . . ?
C52 C51 C42 116.1(3) . . ?
C52 C51 C50 123.4(3) . . ?
C42 C51 C50 119.9(3) . . ?
C53 O14 C56 104.4(3) . . ?
C66 O15 C72 103.4(3) . . ?
C45 C46 H46 119.1 . . ?
C45 C46 C47 121.8(3) . . ?
C47 C46 H46 119.1 . . ?
O13 C52 C51 128.3(3) . . ?
O13 C52 C53 109.2(3) . . ?
C51 C52 C53 122.0(3) . . ?
O15 C66 C67 109.3(3) . . ?
C65 C66 O15 127.9(3) . . ?
C65 C66 C67 122.6(3) . . ?
C63 C68 C69 118.9(3) . . ?
C67 C68 C69 125.3(3) . . ?
C67 C68 C63 115.8(3) . . ?
C51 C42 C43 116.1(3) . . ?
C41 C42 C51 121.2(3) . . ?
C41 C42 C43 122.5(3) . . ?
C38 N4 C57 123.4(3) . . ?
C38 N4 C61 116.5(3) . . ?
C57 N4 C61 120.1(2) . . ?
H44A C44 H44B 108.1 . . ?
C45 C44 H44A 109.5 . . ?
C45 C44 H44B 109.5 . . ?
C45 C44 C43 110.6(2) . . ?
C43 C44 H44A 109.5 . . ?
C43 C44 H44B 109.5 . . ?
H62A C62 H62B 108.2 . . ?
C61 C62 H62A 109.7 . . ?
C61 C62 H62B 109.7 . . ?
C63 C62 H62A 109.7 . . ?
C63 C62 H62B 109.7 . . ?
C63 C62 C61 109.9(2) . . ?
C46 C45 C44 120.9(3) . . ?
C46 C45 C50 121.3(3) . . ?
C50 C45 C44 117.8(3) . . ?
C42 C41 C54 121.1(3) . . ?
C42 C41 C40 120.7(3) . . ?
C54 C41 C40 118.1(3) . . ?
O12 C49 C50 128.2(3) . . ?
O12 C49 C48 109.6(3) . . ?
C48 C49 C50 122.2(3) . . ?
N4 C57 H57A 109.8 . . ?
N4 C57 H57B 109.8 . . ?
N4 C57 C58 109.3(3) . . ?
H57A C57 H57B 108.3 . . ?
C58 C57 H57A 109.8 . . ?
C58 C57 H57B 109.8 . . ?
C48 O11 C55 104.3(3) . . ?
N4 C61 C62 110.1(2) . . ?
N4 C61 H61 108.4 . . ?
N4 C61 C60 112.7(2) . . ?
C62 C61 H61 108.4 . . ?
C60 C61 C62 108.9(2) . . ?
C60 C61 H61 108.4 . . ?
O17 C70 C69 127.9(3) . . ?
O17 C70 C71 110.0(3) . . ?
C71 C70 C69 122.1(3) . . ?
N3 C43 C42 110.2(2) . . ?
N3 C43 C44 109.2(2) . . ?
N3 C43 H43 109.7 . . ?
C42 C43 C44 108.2(2) . . ?
C42 C43 H43 109.7 . . ?
C44 C43 H43 109.7 . . ?
C70 C69 C68 125.0(3) . . ?
C70 C69 C60 115.6(3) . . ?
C60 C69 C68 119.3(3) . . ?
O14 C53 C52 109.9(3) . . ?
C54 C53 O14 127.6(3) . . ?
C54 C53 C52 122.3(3) . . ?
C45 C50 C51 118.3(3) . . ?
C49 C50 C51 126.1(3) . . ?
C49 C50 C45 115.3(3) . . ?
C64 C63 C68 121.5(3) . . ?
C64 C63 C62 121.5(3) . . ?
C68 C63 C62 117.0(3) . . ?
C74 C59 C58 120.3(3) . . ?
C60 C59 C74 121.0(3) . . ?
C60 C59 C58 118.5(3) . . ?
O16 C67 C66 109.5(3) . . ?
O16 C67 C68 128.2(3) . . ?
C66 C67 C68 122.2(3) . . ?
C59 C74 H74 121.4 . . ?
C71 C74 C59 117.2(3) . . ?
C71 C74 H74 121.4 . . ?
C69 C60 C61 116.6(3) . . ?
C59 C60 C61 122.4(3) . . ?
C59 C60 C69 121.1(3) . . ?
C64 C65 H65 121.8 . . ?
C66 C65 C64 116.5(3) . . ?
C66 C65 H65 121.8 . . ?
O12 C55 O11 109.7(3) . . ?
O12 C55 H55A 109.7 . . ?
O12 C55 H55B 109.7 . . ?
O11 C55 H55A 109.7 . . ?
O11 C55 H55B 109.7 . . ?
H55A C55 H55B 108.2 . . ?
O11 C48 C49 109.7(3) . . ?
C47 C48 C49 122.7(3) . . ?
C47 C48 O11 127.6(3) . . ?
C57 C58 H58A 109.9 . . ?
C57 C58 H58B 109.9 . . ?
C59 C58 C57 108.9(3) . . ?
C59 C58 H58A 109.9 . . ?
C59 C58 H58B 109.9 . . ?
H58A C58 H58B 108.3 . . ?
O13 C56 O14 108.9(3) . . ?
O13 C56 H56A 109.9 . . ?
O13 C56 H56B 109.9 . . ?
O14 C56 H56A 109.9 . . ?
O14 C56 H56B 109.9 . . ?
H56A C56 H56B 108.3 . . ?
N3 C39 H39A 109.8 . . ?
N3 C39 H39B 109.8 . . ?
N3 C39 C40 109.2(3) . . ?
H39A C39 H39B 108.3 . . ?
C40 C39 H39A 109.8 . . ?
C40 C39 H39B 109.8 . . ?
C70 C71 O18 109.6(3) . . ?
C74 C71 O18 127.5(3) . . ?
C74 C71 C70 123.0(3) . . ?
C41 C54 H54 121.4 . . ?
C53 C54 C41 117.2(3) . . ?
C53 C54 H54 121.4 . . ?
C46 C47 H47 121.9 . . ?
C48 C47 C46 116.2(3) . . ?
C48 C47 H47 121.9 . . ?
O16 C72 O15 106.4(3) . . ?
O16 C72 H72A 110.4 . . ?
O16 C72 H72B 110.4 . . ?
O15 C72 H72A 110.4 . . ?
O15 C72 H72B 110.4 . . ?
H72A C72 H72B 108.6 . . ?
O17 C73 O18 109.2(3) . . ?
O17 C73 H73A 109.8 . . ?
O17 C73 H73B 109.8 . . ?
O18 C73 H73A 109.8 . . ?
O18 C73 H73B 109.8 . . ?
H73A C73 H73B 108.3 . . ?
C41 C40 H40A 109.4 . . ?
C41 C40 H40B 109.4 . . ?
C39 C40 C41 111.0(3) . . ?
C39 C40 H40A 109.4 . . ?
C39 C40 H40B 109.4 . . ?
H40A C40 H40B 108.0 . . ?

loop_
_geom_bond_atom_site_label_1
_geom_bond_atom_site_label_2
_geom_bond_distance
_geom_bond_site_symmetry_2
_geom_bond_publ_flag
O3 C12 1.377(4) . ?
O3 C18 1.434(4) . ?
O9 C34 1.383(4) . ?
O9 C37 1.435(4) . ?
O5 C16 1.374(4) . ?
O5 C19 1.433(4) . ?
O8 C33 1.379(4) . ?
O8 C37 1.427(4) . ?
O2 C18 1.428(5) . ?
O2 C11 1.384(4) . ?
O4 C15 1.374(4) . ?
O4 C19 1.435(4) . ?
O6 C29 1.378(4) . ?
O6 C36 1.427(4) . ?
O7 C30 1.375(4) . ?
O7 C36 1.431(4) . ?
O1 C1 1.227(4) . ?
N1 C1 1.422(4) . ?
N1 C6 1.468(4) . ?
N1 C2 1.481(4) . ?
C33 C32 1.384(4) . ?
C33 C34 1.389(4) . ?
C17 H17 0.9300 . ?
C17 C4 1.407(4) . ?
C17 C16 1.371(5) . ?
C28 H28 0.9300 . ?
C28 C29 1.370(5) . ?
C28 C27 1.403(5) . ?
C26 C25 1.510(4) . ?
C26 C31 1.424(4) . ?
C26 C27 1.385(4) . ?
C23 C32 1.431(4) . ?
C23 C24 1.515(4) . ?
C23 C22 1.390(4) . ?
C1 N2 1.353(4) . ?
C4 C5 1.386(4) . ?
C4 C3 1.513(4) . ?
C32 C31 1.480(4) . ?
C34 C35 1.360(5) . ?
C24 H24 0.9800 . ?
C24 N2 1.468(4) . ?
C24 C25 1.536(4) . ?
C13 C14 1.477(4) . ?
C13 C12 1.382(4) . ?
C13 C8 1.425(4) . ?
N2 C20 1.464(4) . ?
C35 H35 0.9300 . ?
C35 C22 1.407(4) . ?
C25 H25A 0.9700 . ?
C25 H25B 0.9700 . ?
C14 C5 1.423(4) . ?
C14 C15 1.378(4) . ?
C7 H7A 0.9700 . ?
C7 H7B 0.9700 . ?
C7 C8 1.502(4) . ?
C7 C6 1.538(4) . ?
C30 C29 1.386(4) . ?
C30 C31 1.384(4) . ?
C16 C15 1.388(4) . ?
C5 C6 1.518(4) . ?
C27 H27 0.9300 . ?
C9 H9 0.9300 . ?
C9 C10 1.401(5) . ?
C9 C8 1.383(4) . ?
C12 C11 1.389(5) . ?
C22 C21 1.507(4) . ?
C10 H10 0.9300 . ?
C10 C11 1.369(5) . ?
C18 H18A 0.9700 . ?
C18 H18B 0.9700 . ?
C36 H36A 0.9700 . ?
C36 H36B 0.9700 . ?
C20 H20A 0.9700 . ?
C20 H20B 0.9700 . ?
C20 C21 1.520(4) . ?
C19 H19A 0.9700 . ?
C19 H19B 0.9700 . ?
C3 H3A 0.9700 . ?
C3 H3B 0.9700 . ?
C3 C2 1.522(4) . ?
C21 H21A 0.9700 . ?
C21 H21B 0.9700 . ?
C37 H37A 0.9700 . ?
C37 H37B 0.9700 . ?
C6 H6 0.9800 . ?
C2 H2A 0.9700 . ?
C2 H2B 0.9700 . ?
O10 C38 1.225(4) . ?
O16 C67 1.378(4) . ?
O16 C72 1.424(4) . ?
O13 C52 1.378(4) . ?
O13 C56 1.417(4) . ?
O17 C70 1.377(4) . ?
O17 C73 1.415(4) . ?
N3 C38 1.416(4) . ?
N3 C43 1.469(4) . ?
N3 C39 1.483(4) . ?
O18 C71 1.382(4) . ?
O18 C73 1.419(5) . ?
O12 C49 1.375(4) . ?
O12 C55 1.410(5) . ?
C64 H64 0.9300 . ?
C64 C63 1.390(4) . ?
C64 C65 1.400(5) . ?
C38 N4 1.360(4) . ?
C51 C52 1.384(5) . ?
C51 C42 1.423(4) . ?
C51 C50 1.474(4) . ?
O14 C53 1.379(4) . ?
O14 C56 1.428(5) . ?
O15 C66 1.377(4) . ?
O15 C72 1.442(5) . ?
C46 H46 0.9300 . ?
C46 C45 1.391(4) . ?
C46 C47 1.403(5) . ?
C52 C53 1.390(5) . ?
C66 C67 1.380(5) . ?
C66 C65 1.375(5) . ?
C68 C69 1.472(4) . ?
C68 C63 1.416(4) . ?
C68 C67 1.383(4) . ?
C42 C41 1.393(4) . ?
C42 C43 1.517(4) . ?
N4 C57 1.462(4) . ?
N4 C61 1.475(4) . ?
C44 H44A 0.9700 . ?
C44 H44B 0.9700 . ?
C44 C45 1.509(4) . ?
C44 C43 1.538(4) . ?
C62 H62A 0.9700 . ?
C62 H62B 0.9700 . ?
C62 C61 1.534(4) . ?
C62 C63 1.508(4) . ?
C45 C50 1.420(4) . ?
C41 C54 1.403(5) . ?
C41 C40 1.511(4) . ?
C49 C50 1.389(4) . ?
C49 C48 1.385(5) . ?
C57 H57A 0.9700 . ?
C57 H57B 0.9700 . ?
C57 C58 1.523(4) . ?
O11 C55 1.414(5) . ?
O11 C48 1.374(4) . ?
C61 H61 0.9800 . ?
C61 C60 1.515(4) . ?
C70 C69 1.388(4) . ?
C70 C71 1.377(5) . ?
C43 H43 0.9800 . ?
C69 C60 1.430(4) . ?
C53 C54 1.370(5) . ?
C59 C74 1.403(5) . ?
C59 C60 1.393(4) . ?
C59 C58 1.507(4) . ?
C74 H74 0.9300 . ?
C74 C71 1.357(5) . ?
C65 H65 0.9300 . ?
C55 H55A 0.9700 . ?
C55 H55B 0.9700 . ?
C48 C47 1.369(5) . ?
C58 H58A 0.9700 . ?
C58 H58B 0.9700 . ?
C56 H56A 0.9700 . ?
C56 H56B 0.9700 . ?
C39 H39A 0.9700 . ?
C39 H39B 0.9700 . ?
C39 C40 1.509(5) . ?
C54 H54 0.9300 . ?
C47 H47 0.9300 . ?
C72 H72A 0.9700 . ?
C72 H72B 0.9700 . ?
C73 H73A 0.9700 . ?
C73 H73B 0.9700 . ?
C40 H40A 0.9700 . ?
C40 H40B 0.9700 . ?

loop_
_geom_torsion_atom_site_label_1
_geom_torsion_atom_site_label_2
_geom_torsion_atom_site_label_3
_geom_torsion_atom_site_label_4
_geom_torsion
_geom_torsion_site_symmetry_1
_geom_torsion_site_symmetry_2
_geom_torsion_site_symmetry_3
_geom_torsion_site_symmetry_4
_geom_torsion_publ_flag
O3 C12 C11 O2 -1.3(4) . . . . ?
O3 C12 C11 C10 180.0(3) . . . . ?
O9 C34 C35 C22 178.6(3) . . . . ?
O5 C16 C15 O4 1.1(3) . . . . ?
O5 C16 C15 C14 -175.8(3) . . . . ?
O8 C33 C32 C23 -176.3(3) . . . . ?
O8 C33 C32 C31 -0.4(5) . . . . ?
O8 C33 C34 O9 -1.4(3) . . . . ?
O8 C33 C34 C35 175.0(3) . . . . ?
O7 C30 C29 O6 0.0(4) . . . . ?
O7 C30 C29 C28 176.6(3) . . . . ?
O7 C30 C31 C26 -173.2(3) . . . . ?
O7 C30 C31 C32 6.8(5) . . . . ?
O1 C1 N2 C24 9.7(4) . . . . ?
O1 C1 N2 C20 -171.5(3) . . . . ?
N1 C1 N2 C24 -172.2(2) . . . . ?
N1 C1 N2 C20 6.7(4) . . . . ?
C33 O8 C37 O9 -25.6(3) . . . . ?
C33 C32 C31 C26 -149.0(3) . . . . ?
C33 C32 C31 C30 31.0(5) . . . . ?
C33 C34 C35 C22 2.8(4) . . . . ?
C17 C4 C5 C14 4.6(4) . . . . ?
C17 C4 C5 C6 -169.2(3) . . . . ?
C17 C4 C3 C2 -168.6(3) . . . . ?
C17 C16 C15 O4 -179.0(3) . . . . ?
C17 C16 C15 C14 4.1(4) . . . . ?
C23 C32 C31 C26 26.7(4) . . . . ?
C23 C32 C31 C30 -153.3(3) . . . . ?
C23 C24 N2 C1 -159.0(2) . . . . ?
C23 C24 N2 C20 22.1(3) . . . . ?
C23 C24 C25 C26 64.8(3) . . . . ?
C23 C22 C21 C20 -30.4(4) . . . . ?
C1 N1 C6 C7 65.5(3) . . . . ?
C1 N1 C6 C5 -176.0(2) . . . . ?
C1 N1 C2 C3 -161.5(3) . . . . ?
C1 N2 C20 C21 129.0(3) . . . . ?
C4 C17 C16 O5 176.4(3) . . . . ?
C4 C17 C16 C15 -3.5(4) . . . . ?
C4 C5 C6 N1 7.4(4) . . . . ?
C4 C5 C6 C7 127.9(3) . . . . ?
C4 C3 C2 N1 -50.7(3) . . . . ?
C32 C33 C34 O9 -177.2(3) . . . . ?
C32 C33 C34 C35 -0.7(5) . . . . ?
C32 C23 C24 N2 -173.2(2) . . . . ?
C32 C23 C24 C25 -48.2(3) . . . . ?
C32 C23 C22 C35 0.8(4) . . . . ?
C32 C23 C22 C21 178.6(3) . . . . ?
C34 O9 C37 O8 24.7(3) . . . . ?
C34 C33 C32 C23 -1.4(4) . . . . ?
C34 C33 C32 C31 174.5(3) . . . . ?
C34 C35 C22 C23 -2.9(4) . . . . ?
C34 C35 C22 C21 179.4(3) . . . . ?
C24 C23 C32 C33 179.3(2) . . . . ?
C24 C23 C32 C31 3.2(4) . . . . ?
C24 C23 C22 C35 -177.0(3) . . . . ?
C24 C23 C22 C21 0.7(4) . . . . ?
C24 N2 C20 C21 -52.2(3) . . . . ?
C13 C14 C5 C4 -175.3(3) . . . . ?
C13 C14 C5 C6 -1.1(4) . . . . ?
C13 C14 C15 O4 -5.7(5) . . . . ?
C13 C14 C15 C16 170.6(3) . . . . ?
C13 C12 C11 O2 178.1(3) . . . . ?
C13 C12 C11 C10 -0.6(5) . . . . ?
N2 C24 C25 C26 -169.7(2) . . . . ?
N2 C20 C21 C22 54.1(3) . . . . ?
C35 C22 C21 C20 147.4(3) . . . . ?
C25 C26 C31 C32 -7.3(4) . . . . ?
C25 C26 C31 C30 172.7(3) . . . . ?
C25 C26 C27 C28 -174.4(3) . . . . ?
C25 C24 N2 C1 78.6(3) . . . . ?
C25 C24 N2 C20 -100.3(3) . . . . ?
C14 C13 C12 O3 7.0(5) . . . . ?
C14 C13 C12 C11 -172.3(3) . . . . ?
C14 C13 C8 C7 -9.9(4) . . . . ?
C14 C13 C8 C9 172.0(3) . . . . ?
C14 C5 C6 N1 -166.8(2) . . . . ?
C14 C5 C6 C7 -46.3(3) . . . . ?
C30 O7 C36 O6 -17.0(4) . . . . ?
C16 O5 C19 O4 -21.7(3) . . . . ?
C16 C17 C4 C5 -0.8(4) . . . . ?
C16 C17 C4 C3 -178.6(3) . . . . ?
C5 C4 C3 C2 13.6(4) . . . . ?
C5 C14 C15 O4 -176.6(3) . . . . ?
C5 C14 C15 C16 -0.3(4) . . . . ?
C29 O6 C36 O7 17.0(4) . . . . ?
C29 C28 C27 C26 0.9(5) . . . . ?
C29 C30 C31 C26 3.1(4) . . . . ?
C29 C30 C31 C32 -176.9(3) . . . . ?
C31 C26 C25 C24 -37.7(3) . . . . ?
C31 C26 C27 C28 2.1(5) . . . . ?
C31 C30 C29 O6 -176.9(3) . . . . ?
C31 C30 C29 C28 -0.3(5) . . . . ?
C27 C28 C29 O6 174.2(3) . . . . ?
C27 C28 C29 C30 -1.8(5) . . . . ?
C27 C26 C25 C24 138.9(3) . . . . ?
C27 C26 C31 C32 176.0(3) . . . . ?
C27 C26 C31 C30 -4.0(4) . . . . ?
C9 C10 C11 O2 178.7(3) . . . . ?
C9 C10 C11 C12 -2.9(5) . . . . ?
C12 O3 C18 O2 23.8(3) . . . . ?
C12 C13 C14 C5 -151.6(3) . . . . ?
C12 C13 C14 C15 37.8(5) . . . . ?
C12 C13 C8 C7 172.9(3) . . . . ?
C12 C13 C8 C9 -5.1(4) . . . . ?
C15 O4 C19 O5 22.2(3) . . . . ?
C15 C14 C5 C4 -4.0(4) . . . . ?
C15 C14 C5 C6 170.3(2) . . . . ?
C22 C23 C32 C33 1.3(4) . . . . ?
C22 C23 C32 C31 -174.9(3) . . . . ?
C22 C23 C24 N2 4.9(4) . . . . ?
C22 C23 C24 C25 129.8(3) . . . . ?
C10 C9 C8 C13 1.8(5) . . . . ?
C10 C9 C8 C7 -176.1(3) . . . . ?
C18 O3 C12 C13 166.8(3) . . . . ?
C18 O3 C12 C11 -13.9(3) . . . . ?
C18 O2 C11 C12 15.9(4) . . . . ?
C18 O2 C11 C10 -165.5(4) . . . . ?
C36 O6 C29 C28 173.0(4) . . . . ?
C36 O6 C29 C30 -10.6(4) . . . . ?
C36 O7 C30 C29 10.5(4) . . . . ?
C36 O7 C30 C31 -172.8(3) . . . . ?
C8 C13 C14 C5 31.6(4) . . . . ?
C8 C13 C14 C15 -139.0(3) . . . . ?
C8 C13 C12 O3 -176.2(3) . . . . ?
C8 C13 C12 C11 4.6(4) . . . . ?
C8 C7 C6 N1 -174.1(2) . . . . ?
C8 C7 C6 C5 65.1(3) . . . . ?
C8 C9 C10 C11 2.2(5) . . . . ?
C19 O5 C16 C17 -167.1(3) . . . . ?
C19 O5 C16 C15 12.8(3) . . . . ?
C19 O4 C15 C14 162.2(3) . . . . ?
C19 O4 C15 C16 -14.4(3) . . . . ?
C3 C4 C5 C14 -177.6(3) . . . . ?
C3 C4 C5 C6 8.6(4) . . . . ?
C37 O9 C34 C33 -14.4(3) . . . . ?
C37 O9 C34 C35 169.4(3) . . . . ?
C37 O8 C33 C32 -167.9(3) . . . . ?
C37 O8 C33 C34 16.7(3) . . . . ?
C11 O2 C18 O3 -24.5(4) . . . . ?
C6 N1 C1 O1 19.1(4) . . . . ?
C6 N1 C1 N2 -159.0(2) . . . . ?
C6 N1 C2 C3 69.7(3) . . . . ?
C6 C7 C8 C13 -37.7(3) . . . . ?
C6 C7 C8 C9 140.4(3) . . . . ?
C2 N1 C1 O1 -109.2(3) . . . . ?
C2 N1 C1 N2 72.6(3) . . . . ?
C2 N1 C6 C7 -164.5(2) . . . . ?
C2 N1 C6 C5 -46.0(3) . . . . ?
O10 C38 N4 C57 -167.1(3) . . . . ?
O10 C38 N4 C61 13.5(4) . . . . ?
O13 C52 C53 O14 -0.5(4) . . . . ?
O13 C52 C53 C54 174.6(3) . . . . ?
O17 C70 C69 C68 2.8(5) . . . . ?
O17 C70 C69 C60 -174.5(3) . . . . ?
O17 C70 C71 O18 -1.0(4) . . . . ?
O17 C70 C71 C74 177.1(3) . . . . ?
N3 C38 N4 C57 12.7(4) . . . . ?
N3 C38 N4 C61 -166.8(2) . . . . ?
N3 C39 C40 C41 -48.9(3) . . . . ?
O12 C49 C50 C51 14.4(5) . . . . ?
O12 C49 C50 C45 -171.2(3) . . . . ?
O12 C49 C48 O11 -2.4(4) . . . . ?
O12 C49 C48 C47 175.9(3) . . . . ?
C38 N3 C43 C42 -179.0(2) . . . . ?
C38 N3 C43 C44 62.3(3) . . . . ?
C38 N3 C39 C40 -158.7(3) . . . . ?
C38 N4 C57 C58 132.8(3) . . . . ?
C38 N4 C61 C62 67.7(3) . . . . ?
C38 N4 C61 C60 -170.5(2) . . . . ?
C51 C52 C53 O14 -173.7(3) . . . . ?
C51 C52 C53 C54 1.4(5) . . . . ?
C51 C42 C41 C54 1.9(5) . . . . ?
C51 C42 C41 C40 -178.4(3) . . . . ?
C51 C42 C43 N3 -164.2(3) . . . . ?
C51 C42 C43 C44 -44.9(3) . . . . ?
O14 C53 C54 C41 174.7(3) . . . . ?
O15 C66 C67 O16 -2.7(4) . . . . ?
O15 C66 C67 C68 -178.7(3) . . . . ?
O15 C66 C65 C64 175.3(3) . . . . ?
C46 C45 C50 C51 169.0(3) . . . . ?
C46 C45 C50 C49 -5.9(4) . . . . ?
C52 O13 C56 O14 -15.7(4) . . . . ?
C52 C51 C42 C41 0.0(4) . . . . ?
C52 C51 C42 C43 175.1(3) . . . . ?
C52 C51 C50 C45 -145.5(3) . . . . ?
C52 C51 C50 C49 28.8(5) . . . . ?
C52 C53 C54 C41 0.5(5) . . . . ?
C66 O15 C72 O16 26.7(3) . . . . ?
C68 C69 C60 C61 -2.2(4) . . . . ?
C68 C69 C60 C59 179.3(3) . . . . ?
C42 C51 C52 O13 -173.4(3) . . . . ?
C42 C51 C52 C53 -1.6(4) . . . . ?
C42 C51 C50 C45 25.5(4) . . . . ?
C42 C51 C50 C49 -160.3(3) . . . . ?
C42 C41 C54 C53 -2.1(5) . . . . ?
C42 C41 C40 C39 12.8(4) . . . . ?
N4 C57 C58 C59 59.5(3) . . . . ?
N4 C61 C60 C69 -162.4(2) . . . . ?
N4 C61 C60 C59 16.1(4) . . . . ?
C44 C45 C50 C51 -8.8(4) . . . . ?
C44 C45 C50 C49 176.3(3) . . . . ?
C62 C61 C60 C69 -40.0(3) . . . . ?
C62 C61 C60 C59 138.5(3) . . . . ?
C45 C46 C47 C48 4.3(5) . . . . ?
C45 C44 C43 N3 179.1(2) . . . . ?
C45 C44 C43 C42 59.2(3) . . . . ?
C41 C42 C43 N3 10.9(4) . . . . ?
C41 C42 C43 C44 130.2(3) . . . . ?
C49 O12 C55 O11 -16.3(4) . . . . ?
C49 C48 C47 C46 -3.2(5) . . . . ?
C57 N4 C61 C62 -111.8(3) . . . . ?
C57 N4 C61 C60 10.0(4) . . . . ?
O11 C48 C47 C46 174.8(3) . . . . ?
C61 N4 C57 C58 -47.8(4) . . . . ?
C61 C62 C63 C64 139.9(3) . . . . ?
C61 C62 C63 C68 -39.6(4) . . . . ?
C70 O17 C73 O18 7.7(4) . . . . ?
C70 C69 C60 C61 175.3(3) . . . . ?
C70 C69 C60 C59 -3.3(4) . . . . ?
C43 N3 C38 O10 20.6(4) . . . . ?
C43 N3 C38 N4 -159.2(3) . . . . ?
C43 N3 C39 C40 70.1(3) . . . . ?
C43 C42 C41 C54 -172.9(3) . . . . ?
C43 C42 C41 C40 6.8(5) . . . . ?
C43 C44 C45 C46 148.8(3) . . . . ?
C43 C44 C45 C50 -33.5(4) . . . . ?
C69 C68 C63 C64 177.3(3) . . . . ?
C69 C68 C63 C62 -3.2(4) . . . . ?
C69 C68 C67 O16 9.0(5) . . . . ?
C69 C68 C67 C66 -175.8(3) . . . . ?
C69 C70 C71 O18 -178.8(3) . . . . ?
C69 C70 C71 C74 -0.6(5) . . . . ?
C53 O14 C56 O13 15.3(4) . . . . ?
C50 C51 C52 O13 -2.2(5) . . . . ?
C50 C51 C52 C53 169.6(3) . . . . ?
C50 C51 C42 C41 -171.5(3) . . . . ?
C50 C51 C42 C43 3.6(4) . . . . ?
C50 C49 C48 O11 179.0(3) . . . . ?
C50 C49 C48 C47 -2.7(5) . . . . ?
C63 C64 C65 C66 1.4(5) . . . . ?
C63 C68 C69 C70 -151.3(3) . . . . ?
C63 C68 C69 C60 25.9(4) . . . . ?
C63 C68 C67 O16 -171.5(3) . . . . ?
C63 C68 C67 C66 3.7(4) . . . . ?
C63 C62 C61 N4 -175.8(2) . . . . ?
C63 C62 C61 C60 60.2(3) . . . . ?
C59 C74 C71 O18 176.5(3) . . . . ?
C59 C74 C71 C70 -1.3(5) . . . . ?
C67 O16 C72 O15 -28.3(3) . . . . ?
C67 C66 C65 C64 0.0(5) . . . . ?
C67 C68 C69 C70 28.2(4) . . . . ?
C67 C68 C69 C60 -154.6(3) . . . . ?
C67 C68 C63 C64 -2.2(4) . . . . ?
C67 C68 C63 C62 177.3(3) . . . . ?
C74 C59 C60 C61 -176.9(3) . . . . ?
C74 C59 C60 C69 1.5(4) . . . . ?
C74 C59 C58 C57 138.8(3) . . . . ?
C60 C59 C74 C71 0.8(5) . . . . ?
C60 C59 C58 C57 -37.2(4) . . . . ?
C65 C64 C63 C68 -0.3(5) . . . . ?
C65 C64 C63 C62 -179.8(3) . . . . ?
C65 C66 C67 O16 173.3(3) . . . . ?
C65 C66 C67 C68 -2.7(5) . . . . ?
C55 O12 C49 C50 -170.2(4) . . . . ?
C55 O12 C49 C48 11.3(4) . . . . ?
C55 O11 C48 C49 -7.6(4) . . . . ?
C55 O11 C48 C47 174.2(4) . . . . ?
C48 C49 C50 C51 -167.3(3) . . . . ?
C48 C49 C50 C45 7.1(5) . . . . ?
C48 O11 C55 O12 14.9(5) . . . . ?
C58 C59 C74 C71 -175.1(3) . . . . ?
C58 C59 C60 C61 -0.9(4) . . . . ?
C58 C59 C60 C69 177.5(3) . . . . ?
C56 O13 C52 C51 -177.4(3) . . . . ?
C56 O13 C52 C53 10.0(4) . . . . ?
C56 O14 C53 C52 -9.1(4) . . . . ?
C56 O14 C53 C54 176.2(4) . . . . ?
C39 N3 C38 O10 -109.1(3) . . . . ?
C39 N3 C38 N4 71.2(3) . . . . ?
C39 N3 C43 C42 -48.5(3) . . . . ?
C39 N3 C43 C44 -167.3(3) . . . . ?
C71 O18 C73 O17 -8.3(4) . . . . ?
C71 C70 C69 C68 -179.9(3) . . . . ?
C71 C70 C69 C60 2.8(4) . . . . ?
C54 C41 C40 C39 -167.5(3) . . . . ?
C47 C46 C45 C44 178.0(3) . . . . ?
C47 C46 C45 C50 0.4(5) . . . . ?
C72 O16 C67 C66 19.3(3) . . . . ?
C72 O16 C67 C68 -165.0(3) . . . . ?
C72 O15 C66 C67 -14.8(4) . . . . ?
C72 O15 C66 C65 169.4(4) . . . . ?
C73 O17 C70 C69 173.5(3) . . . . ?
C73 O17 C70 C71 -4.1(4) . . . . ?
C73 O18 C71 C70 5.7(4) . . . . ?
C73 O18 C71 C74 -172.4(4) . . . . ?
C40 C41 C54 C53 178.2(3) . . . . ?
